data_2238788
loop_
_publ_author_name
'Sreenivasa, S.'
'Palakshamurthy, B. S.'
'Suresha, E.'
'Tonannavar, J.'
'Jayashree, Yenagi'
'Suchetan, P. A.'

_publ_section_title
;
 <i>N</i>-[(2-Chlorophenyl)sulfonyl]-2-methoxybenzamide
;
_journal_issue 11
_journal_name_full 'Acta Crystallographica Section E'
_journal_page_first o1716
_journal_paper_doi 10.1107/S1600536813029012
_journal_volume 69
_journal_year 2013
_chemical_formula_iupac 'C14 H12 Cl N O4 S'
_chemical_formula_moiety 'C14 H12 Cl N O4 S'
_chemical_formula_sum 'C14 H12 Cl N O4 S'
_chemical_formula_weight 325.76
_chemical_melting_point 429
_chemical_name_systematic
;
<i>N</i>-[(2-Chlorophenyl)sulfonyl]-2-methoxybenzamide
;
_space_group_IT_number 2
_symmetry_cell_setting triclinic
_symmetry_space_group_name_Hall '-P 1'
_symmetry_space_group_name_H-M 'P -1'
_atom_sites_solution_hydrogens geom
_atom_sites_solution_primary direct
_atom_sites_solution_secondary difmap
_audit_creation_method SHELXL-97
_cell_angle_alpha 83.897(2)
_cell_angle_beta 89.368(2)
_cell_angle_gamma 89.704(2)
_cell_formula_units_Z 4
_cell_length_a 8.0508(3)
_cell_length_b 12.9487(4)
_cell_length_c 14.1915(5)
_cell_measurement_reflns_used 1234
_cell_measurement_temperature 293(2)
_cell_measurement_theta_max 31.8
_cell_measurement_theta_min 1.6
_cell_volume 1470.94(9)
_computing_cell_refinement 'APEX2 and SAINT-Plus (Bruker, 2009)'
_computing_data_collection 'APEX2 (Bruker, 2009)'
_computing_data_reduction 'SAINT-Plus and XPREP (Bruker, 2009)'
_computing_molecular_graphics 'Mercury (Macrae <i>et al.</i>, 2008)'
_computing_publication_material 'SHELXL97 (Sheldrick, 2008)'
_computing_structure_refinement 'SHELXL97 (Sheldrick, 2008)'
_computing_structure_solution 'SHELXS97 (Sheldrick, 2008)'
_diffrn_ambient_temperature 293(2)
_diffrn_measured_fraction_theta_full 0.977
_diffrn_measured_fraction_theta_max 0.977
_diffrn_measurement_device_type 'Bruker APEXII CCD'
_diffrn_measurement_method '\f and \w scans'
_diffrn_radiation_monochromator graphite
_diffrn_radiation_source 'fine-focus sealed tube'
_diffrn_radiation_type MoK\a
_diffrn_radiation_wavelength 0.71073
_diffrn_reflns_av_R_equivalents 0.0277
_diffrn_reflns_av_sigmaI/netI 0.0298
_diffrn_reflns_limit_h_max 11
_diffrn_reflns_limit_h_min -11
_diffrn_reflns_limit_k_max 19
_diffrn_reflns_limit_k_min -17
_diffrn_reflns_limit_l_max 20
_diffrn_reflns_limit_l_min -20
_diffrn_reflns_number 34023
_diffrn_reflns_theta_full 31.76
_diffrn_reflns_theta_max 31.76
_diffrn_reflns_theta_min 1.58
_diffrn_standards_number 0
_exptl_absorpt_coefficient_mu 0.416
_exptl_absorpt_correction_type none
_exptl_crystal_colour Colourless
_exptl_crystal_density_diffrn 1.471
_exptl_crystal_density_method 'not measured'
_exptl_crystal_description Prism
_exptl_crystal_F_000 672
_exptl_crystal_size_max 0.36
_exptl_crystal_size_mid 0.29
_exptl_crystal_size_min 0.23
_refine_diff_density_max 0.678
_refine_diff_density_min -0.591
_refine_ls_extinction_method none
_refine_ls_goodness_of_fit_ref 0.903
_refine_ls_hydrogen_treatment mixed
_refine_ls_matrix_type full
_refine_ls_number_parameters 389
_refine_ls_number_reflns 9760
_refine_ls_number_restraints 0
_refine_ls_restrained_S_all 0.903
_refine_ls_R_factor_all 0.0806
_refine_ls_R_factor_gt 0.0517
_refine_ls_shift/su_max 0.002
_refine_ls_shift/su_mean 0.007
_refine_ls_structure_factor_coef Fsqd
_refine_ls_weighting_details 'calc w=1/[\s^2^(Fo^2^)+(0.0876P)^2^+0.5870P] where P=(Fo^2^+2Fc^2^)/3'
_refine_ls_weighting_scheme calc
_refine_ls_wR_factor_gt 0.1435
_refine_ls_wR_factor_ref 0.1628
_reflns_number_gt 6518
_reflns_number_total 9760
_reflns_threshold_expression I>2\s(I)
_cod_data_source_file sj5359.cif
_cod_data_source_block I
_cod_database_code 2238788

loop_
_symmetry_equiv_pos_as_xyz
'x, y, z'
'-x, -y, -z'

loop_
_atom_site_type_symbol
_atom_site_label
_atom_site_fract_x
_atom_site_fract_y
_atom_site_fract_z
_atom_site_U_iso_or_equiv
_atom_site_adp_type
_atom_site_calc_flag
_atom_site_refinement_flags
_atom_site_occupancy
_atom_site_symmetry_multiplicity
C C28 -0.6577(5) 1.3256(3) 0.3153(3) 0.1291(16) Uani d . 1 1
H H28A -0.6248 1.2553 0.3352 0.194 Uiso calc R 1 1
H H28B -0.6856 1.3319 0.2494 0.194 Uiso calc R 1 1
H H28C -0.7526 1.3435 0.3519 0.194 Uiso calc R 1 1
H HN2 -0.408(3) 1.5138(18) 0.2590(15) 0.057(6) Uiso d . 1 1
H HN1 0.080(3) 1.0299(18) 0.2691(15) 0.056(6) Uiso d . 1 1
C C1 0.4099(2) 1.01693(13) 0.14113(11) 0.0413(3) Uani d . 1 1
C C2 0.3854(3) 1.11730(15) 0.09867(13) 0.0526(4) Uani d . 1 1
C C3 0.5167(3) 1.17506(18) 0.05849(16) 0.0692(6) Uani d . 1 1
H H3 0.4993 1.2427 0.0311 0.083 Uiso calc R 1 1
C C4 0.6705(4) 1.1329(2) 0.05921(16) 0.0732(7) Uani d . 1 1
H H4 0.7584 1.1720 0.0317 0.088 Uiso calc R 1 1
C C5 0.7001(3) 1.0329(2) 0.09992(17) 0.0696(7) Uani d . 1 1
H H5 0.8066 1.0047 0.0995 0.084 Uiso calc R 1 1
C C6 0.5675(2) 0.97436(17) 0.14195(14) 0.0533(4) Uani d . 1 1
H H6 0.5857 0.9072 0.1702 0.064 Uiso calc R 1 1
C C7 0.2633(3) 1.02032(16) 0.35657(13) 0.0504(4) Uani d . 1 1
C C8 0.1764(2) 1.07678(14) 0.42977(12) 0.0476(4) Uani d . 1 1
C C9 0.0234(3) 1.12861(14) 0.41869(13) 0.0520(4) Uani d . 1 1
C C10 -0.0391(3) 1.18159(17) 0.49168(16) 0.0654(6) Uani d . 1 1
H H10 -0.1393 1.2174 0.4840 0.078 Uiso calc R 1 1
C C11 0.0456(3) 1.18137(18) 0.57482(17) 0.0701(6) Uani d . 1 1
H H11 0.0022 1.2170 0.6231 0.084 Uiso calc R 1 1
C C12 0.1934(3) 1.1294(2) 0.58768(16) 0.0699(6) Uani d . 1 1
H H12 0.2495 1.1285 0.6447 0.084 Uiso calc R 1 1
C C13 0.2585(3) 1.07799(18) 0.51452(14) 0.0593(5) Uani d . 1 1
H H13 0.3598 1.0436 0.5228 0.071 Uiso calc R 1 1
C C14 -0.2212(4) 1.1690(3) 0.3257(2) 0.0902(9) Uani d . 1 1
H H14A -0.2893 1.1400 0.3777 0.135 Uiso calc R 1 1
H H14B -0.2682 1.1528 0.2671 0.135 Uiso calc R 1 1
H H14C -0.2159 1.2430 0.3260 0.135 Uiso calc R 1 1
C C15 -0.0676(2) 1.58600(13) 0.15496(11) 0.0407(3) Uani d . 1 1
C C16 -0.0377(3) 1.48635(14) 0.13150(13) 0.0529(4) Uani d . 1 1
C C17 0.1220(3) 1.45853(18) 0.10457(17) 0.0687(6) Uani d . 1 1
H H17 0.1427 1.3924 0.0872 0.082 Uiso calc R 1 1
C C18 0.2491(3) 1.5294(2) 0.10383(17) 0.0691(6) Uani d . 1 1
H H18 0.3555 1.5105 0.0859 0.083 Uiso calc R 1 1
C C19 0.2212(3) 1.62651(19) 0.12890(15) 0.0601(5) Uani d . 1 1
H H19 0.3083 1.6733 0.1291 0.072 Uiso calc R 1 1
C C20 0.0624(2) 1.65527(15) 0.15405(13) 0.0485(4) Uani d . 1 1
H H20 0.0429 1.7219 0.1705 0.058 Uiso calc R 1 1
C C21 -0.2474(2) 1.53203(16) 0.35569(13) 0.0500(4) Uani d . 1 1
C C22 -0.3193(2) 1.45265(15) 0.42864(12) 0.0483(4) Uani d . 1 1
C C23 -0.4520(3) 1.38669(16) 0.41651(13) 0.0527(4) Uani d . 1 1
C C24 -0.5045(3) 1.31545(18) 0.49100(16) 0.0670(6) Uani d . 1 1
H H24 -0.5931 1.2716 0.4825 0.080 Uiso calc R 1 1
C C25 -0.4266(3) 1.3094(2) 0.57675(16) 0.0727(7) Uani d . 1 1
H H25 -0.4626 1.2614 0.6260 0.087 Uiso calc R 1 1
C C26 -0.2968(3) 1.3730(2) 0.59061(15) 0.0703(7) Uani d . 1 1
H H26 -0.2450 1.3690 0.6492 0.084 Uiso calc R 1 1
C C27 -0.2425(3) 1.44394(18) 0.51671(14) 0.0600(5) Uani d . 1 1
H H27 -0.1529 1.4866 0.5261 0.072 Uiso calc R 1 1
N N1 0.1728(2) 1.00103(13) 0.27880(11) 0.0495(4) Uani d . 1 1
N N2 -0.3337(2) 1.55288(14) 0.27293(11) 0.0526(4) Uani d . 1 1
O O1 0.11150(18) 0.93899(12) 0.12765(10) 0.0612(4) Uani d . 1 1
O O2 0.3149(2) 0.84221(11) 0.22865(11) 0.0659(4) Uani d . 1 1
O O3 0.4060(2) 0.99214(16) 0.36392(12) 0.0797(5) Uani d . 1 1
O O4 -0.0573(2) 1.12592(13) 0.33491(10) 0.0666(4) Uani d . 1 1
O O5 -0.37606(18) 1.61675(14) 0.10764(11) 0.0721(5) Uani d . 1 1
O O6 -0.2480(2) 1.73358(11) 0.21074(12) 0.0707(4) Uani d . 1 1
O O7 -0.1198(2) 1.57723(14) 0.36765(11) 0.0716(4) Uani d . 1 1
O O8 -0.5245(2) 1.39365(13) 0.32949(11) 0.0713(5) Uani d . 1 1
S S1 0.24534(6) 0.93882(3) 0.19164(3) 0.04506(12) Uani d . 1 1
S S2 -0.26639(6) 1.63258(4) 0.18268(3) 0.04893(13) Uani d . 1 1
Cl Cl1 0.19015(10) 1.17448(5) 0.09374(6) 0.0900(2) Uani d . 1 1
Cl Cl2 -0.19141(10) 1.39327(5) 0.13476(5) 0.0854(2) Uani d . 1 1

loop_
_atom_site_aniso_label
_atom_site_aniso_U_11
_atom_site_aniso_U_22
_atom_site_aniso_U_33
_atom_site_aniso_U_12
_atom_site_aniso_U_13
_atom_site_aniso_U_23
C28 0.132(3) 0.133(3) 0.112(2) -0.091(3) -0.049(2) 0.042(2)
C1 0.0459(9) 0.0403(8) 0.0384(8) -0.0003(7) 0.0031(7) -0.0087(6)
C2 0.0644(12) 0.0439(9) 0.0494(10) -0.0006(9) 0.0024(9) -0.0045(7)
C3 0.0948(18) 0.0555(12) 0.0565(12) -0.0177(12) 0.0091(12) -0.0021(9)
C4 0.0816(17) 0.0851(17) 0.0549(12) -0.0299(14) 0.0139(11) -0.0172(11)
C5 0.0465(11) 0.105(2) 0.0630(13) -0.0006(12) 0.0042(10) -0.0339(13)
C6 0.0512(11) 0.0604(12) 0.0502(10) 0.0086(9) -0.0004(8) -0.0147(8)
C7 0.0534(11) 0.0536(10) 0.0443(9) -0.0040(8) 0.0056(8) -0.0057(7)
C8 0.0552(11) 0.0433(9) 0.0447(9) -0.0114(8) 0.0098(8) -0.0071(7)
C9 0.0661(12) 0.0423(9) 0.0476(9) -0.0038(8) 0.0121(9) -0.0061(7)
C10 0.0828(16) 0.0524(12) 0.0623(12) 0.0013(11) 0.0169(11) -0.0141(9)
C11 0.0926(18) 0.0607(13) 0.0605(12) -0.0164(13) 0.0222(12) -0.0239(10)
C12 0.0870(17) 0.0763(15) 0.0491(11) -0.0278(13) 0.0061(11) -0.0179(10)
C13 0.0635(13) 0.0647(13) 0.0506(10) -0.0142(10) 0.0051(9) -0.0105(9)
C14 0.0921(19) 0.103(2) 0.0768(16) 0.0482(17) -0.0087(14) -0.0173(15)
C15 0.0437(9) 0.0381(8) 0.0395(8) -0.0020(7) 0.0014(6) -0.0001(6)
C16 0.0707(13) 0.0398(9) 0.0477(9) -0.0062(9) -0.0028(9) -0.0021(7)
C17 0.0887(17) 0.0498(12) 0.0686(13) 0.0219(12) -0.0008(12) -0.0119(10)
C18 0.0566(13) 0.0793(16) 0.0706(14) 0.0147(12) 0.0058(11) -0.0057(12)
C19 0.0480(11) 0.0692(14) 0.0620(12) -0.0037(10) 0.0064(9) -0.0027(10)
C20 0.0475(10) 0.0454(9) 0.0525(10) -0.0065(8) 0.0059(8) -0.0049(7)
C21 0.0490(10) 0.0550(11) 0.0457(9) -0.0053(8) 0.0039(8) -0.0046(8)
C22 0.0474(10) 0.0529(10) 0.0431(9) 0.0055(8) 0.0058(7) 0.0007(7)
C23 0.0539(11) 0.0528(10) 0.0489(10) 0.0000(9) 0.0040(8) 0.0058(8)
C24 0.0699(14) 0.0591(12) 0.0669(13) -0.0036(10) 0.0124(11) 0.0152(10)
C25 0.0782(16) 0.0750(15) 0.0577(12) 0.0167(13) 0.0154(11) 0.0230(11)
C26 0.0752(15) 0.0866(17) 0.0457(10) 0.0259(13) 0.0012(10) 0.0070(10)
C27 0.0569(12) 0.0752(14) 0.0471(10) 0.0115(10) -0.0006(9) -0.0029(9)
N1 0.0474(9) 0.0572(10) 0.0453(8) 0.0030(8) 0.0056(7) -0.0122(7)
N2 0.0454(9) 0.0626(10) 0.0471(8) -0.0139(8) 0.0024(7) 0.0072(7)
O1 0.0529(8) 0.0724(10) 0.0619(8) -0.0076(7) 0.0000(7) -0.0233(7)
O2 0.0877(11) 0.0367(7) 0.0720(9) 0.0038(7) 0.0076(8) 0.0002(6)
O3 0.0606(10) 0.1193(15) 0.0633(9) 0.0189(10) -0.0076(8) -0.0295(9)
O4 0.0737(10) 0.0727(10) 0.0544(8) 0.0239(8) 0.0005(7) -0.0131(7)
O5 0.0499(8) 0.0969(12) 0.0621(9) -0.0079(8) -0.0072(7) 0.0262(8)
O6 0.0714(10) 0.0454(8) 0.0932(11) 0.0081(7) 0.0246(9) -0.0007(7)
O7 0.0663(10) 0.0863(11) 0.0612(9) -0.0286(9) -0.0060(7) -0.0011(8)
O8 0.0776(11) 0.0732(10) 0.0592(8) -0.0338(8) -0.0117(7) 0.0142(7)
S1 0.0499(3) 0.0389(2) 0.0469(2) -0.00208(18) 0.00520(18) -0.00783(16)
S2 0.0410(2) 0.0494(3) 0.0531(2) -0.00109(18) 0.00462(18) 0.00939(18)
Cl1 0.0898(5) 0.0554(3) 0.1200(6) 0.0259(3) -0.0007(4) 0.0116(3)
Cl2 0.1187(6) 0.0528(3) 0.0861(4) -0.0362(3) 0.0009(4) -0.0118(3)

loop_
_atom_type_symbol
_atom_type_description
_atom_type_scat_dispersion_real
_atom_type_scat_dispersion_imag
_atom_type_scat_source
C C 0.0033 0.0016 'International Tables Vol C Tables 4.2.6.8 and 6.1.1.4'
H H 0.0000 0.0000 'International Tables Vol C Tables 4.2.6.8 and 6.1.1.4'
N N 0.0061 0.0033 'International Tables Vol C Tables 4.2.6.8 and 6.1.1.4'
O O 0.0106 0.0060 'International Tables Vol C Tables 4.2.6.8 and 6.1.1.4'
S S 0.1246 0.1234 'International Tables Vol C Tables 4.2.6.8 and 6.1.1.4'
Cl Cl 0.1484 0.1585 'International Tables Vol C Tables 4.2.6.8 and 6.1.1.4'

loop_
_geom_angle_atom_site_label_1
_geom_angle_atom_site_label_2
_geom_angle_atom_site_label_3
_geom_angle
O8 C28 H28A 109.5
O8 C28 H28B 109.5
H28A C28 H28B 109.5
O8 C28 H28C 109.5
H28A C28 H28C 109.5
H28B C28 H28C 109.5
C6 C1 C2 119.26(18)
C6 C1 S1 118.13(14)
C2 C1 S1 122.58(14)
C3 C2 C1 120.8(2)
C3 C2 Cl1 117.68(17)
C1 C2 Cl1 121.52(15)
C4 C3 C2 119.7(2)
C4 C3 H3 120.2
C2 C3 H3 120.2
C3 C4 C5 121.4(2)
C3 C4 H4 119.3
C5 C4 H4 119.3
C4 C5 C6 119.1(2)
C4 C5 H5 120.4
C6 C5 H5 120.4
C1 C6 C5 119.7(2)
C1 C6 H6 120.1
C5 C6 H6 120.1
O3 C7 N1 120.28(18)
O3 C7 C8 122.73(18)
N1 C7 C8 116.99(17)
C13 C8 C9 118.47(18)
C13 C8 C7 115.62(18)
C9 C8 C7 125.90(17)
O4 C9 C10 122.6(2)
O4 C9 C8 117.88(16)
C10 C9 C8 119.5(2)
C11 C10 C9 120.5(2)
C11 C10 H10 119.8
C9 C10 H10 119.8
C12 C11 C10 120.8(2)
C12 C11 H11 119.6
C10 C11 H11 119.6
C11 C12 C13 119.1(2)
C11 C12 H12 120.4
C13 C12 H12 120.4
C8 C13 C12 121.5(2)
C8 C13 H13 119.2
C12 C13 H13 119.2
O4 C14 H14A 109.5
O4 C14 H14B 109.5
H14A C14 H14B 109.5
O4 C14 H14C 109.5
H14A C14 H14C 109.5
H14B C14 H14C 109.5
C20 C15 C16 119.46(17)
C20 C15 S2 116.91(14)
C16 C15 S2 123.60(14)
C15 C16 C17 119.53(19)
C15 C16 Cl2 122.57(17)
C17 C16 Cl2 117.90(16)
C18 C17 C16 119.7(2)
C18 C17 H17 120.1
C16 C17 H17 120.1
C19 C18 C17 121.0(2)
C19 C18 H18 119.5
C17 C18 H18 119.5
C18 C19 C20 119.6(2)
C18 C19 H19 120.2
C20 C19 H19 120.2
C15 C20 C19 120.67(19)
C15 C20 H20 119.7
C19 C20 H20 119.7
O7 C21 N2 120.38(18)
O7 C21 C22 122.59(18)
N2 C21 C22 117.03(17)
C27 C22 C23 117.87(18)
C27 C22 C21 115.59(18)
C23 C22 C21 126.54(17)
O8 C23 C24 122.1(2)
O8 C23 C22 117.77(16)
C24 C23 C22 120.1(2)
C25 C24 C23 120.4(2)
C25 C24 H24 119.8
C23 C24 H24 119.8
C26 C25 C24 120.7(2)
C26 C25 H25 119.7
C24 C25 H25 119.7
C25 C26 C27 119.5(2)
C25 C26 H26 120.3
C27 C26 H26 120.3
C26 C27 C22 121.4(2)
C26 C27 H27 119.3
C22 C27 H27 119.3
C7 N1 S1 124.23(14)
C7 N1 HN1 119.7(15)
S1 N1 HN1 115.3(15)
C21 N2 S2 123.34(14)
C21 N2 HN2 120.8(15)
S2 N2 HN2 113.6(15)
C9 O4 C14 118.77(17)
C23 O8 C28 118.52(18)
O1 S1 O2 118.75(10)
O1 S1 N1 104.48(9)
O2 S1 N1 109.88(9)
O1 S1 C1 110.61(9)
O2 S1 C1 107.38(9)
N1 S1 C1 104.90(8)
O6 S2 O5 119.47(11)
O6 S2 N2 109.83(10)
O5 S2 N2 104.50(9)
O6 S2 C15 108.02(9)
O5 S2 C15 108.78(9)
N2 S2 C15 105.37(8)

loop_
_geom_bond_atom_site_label_1
_geom_bond_atom_site_label_2
_geom_bond_distance
C28 O8 1.421(3)
C28 H28A 0.9600
C28 H28B 0.9600
C28 H28C 0.9600
C1 C6 1.381(3)
C1 C2 1.387(3)
C1 S1 1.7692(18)
C2 C3 1.381(3)
C2 Cl1 1.733(2)
C3 C4 1.350(4)
C3 H3 0.9300
C4 C5 1.381(4)
C4 H4 0.9300
C5 C6 1.403(3)
C5 H5 0.9300
C6 H6 0.9300
C7 O3 1.206(2)
C7 N1 1.375(3)
C7 C8 1.498(3)
C8 C13 1.380(3)
C8 C9 1.402(3)
C9 O4 1.365(2)
C9 C10 1.390(3)
C10 C11 1.369(3)
C10 H10 0.9300
C11 C12 1.368(4)
C11 H11 0.9300
C12 C13 1.388(3)
C12 H12 0.9300
C13 H13 0.9300
C14 O4 1.431(3)
C14 H14A 0.9600
C14 H14B 0.9600
C14 H14C 0.9600
C15 C20 1.381(2)
C15 C16 1.386(3)
C15 S2 1.7626(18)
C16 C17 1.394(3)
C16 Cl2 1.729(2)
C17 C18 1.377(4)
C17 H17 0.9300
C18 C19 1.360(3)
C18 H18 0.9300
C19 C20 1.383(3)
C19 H19 0.9300
C20 H20 0.9300
C21 O7 1.208(2)
C21 N2 1.372(2)
C21 C22 1.493(3)
C22 C27 1.394(3)
C22 C23 1.394(3)
C23 O8 1.366(2)
C23 C24 1.391(3)
C24 C25 1.370(3)
C24 H24 0.9300
C25 C26 1.363(4)
C25 H25 0.9300
C26 C27 1.387(3)
C26 H26 0.9300
C27 H27 0.9300
N1 S1 1.6464(16)
N1 HN1 0.84(2)
N2 S2 1.6456(16)
N2 HN2 0.83(2)
O1 S1 1.4167(15)
O2 S1 1.4193(15)
O5 S2 1.4229(16)
O6 S2 1.4159(17)

loop_
_geom_hbond_atom_site_label_D
_geom_hbond_atom_site_label_H
_geom_hbond_atom_site_label_A
_geom_hbond_site_symmetry_A
_geom_hbond_distance_DH
_geom_hbond_distance_HA
_geom_hbond_distance_DA
_geom_hbond_angle_DHA
N1 HN1 O4 . 0.84(2) 1.97(2) 2.625(2) 135(2)
N2 HN2 O8 . 0.83(2) 1.99(2) 2.629(3) 133(2)
C13 H13 O3 2_676 0.93 2.50 3.292(3) 143
C10 H10 Cg . 0.93 2.85 3.729(3) 157

loop_
_geom_torsion_atom_site_label_1
_geom_torsion_atom_site_label_2
_geom_torsion_atom_site_label_3
_geom_torsion_atom_site_label_4
_geom_torsion
C6 C1 C2 C3 -0.8(3)
S1 C1 C2 C3 -178.80(16)
C6 C1 C2 Cl1 179.04(14)
S1 C1 C2 Cl1 1.0(2)
C1 C2 C3 C4 1.0(3)
Cl1 C2 C3 C4 -178.82(18)
C2 C3 C4 C5 -0.4(4)
C3 C4 C5 C6 -0.5(3)
C2 C1 C6 C5 -0.1(3)
S1 C1 C6 C5 178.03(15)
C4 C5 C6 C1 0.7(3)
O3 C7 C8 C13 -11.6(3)
N1 C7 C8 C13 168.32(17)
O3 C7 C8 C9 167.3(2)
N1 C7 C8 C9 -12.8(3)
C13 C8 C9 O4 -179.34(17)
C7 C8 C9 O4 1.8(3)
C13 C8 C9 C10 1.6(3)
C7 C8 C9 C10 -177.29(18)
O4 C9 C10 C11 179.4(2)
C8 C9 C10 C11 -1.5(3)
C9 C10 C11 C12 0.2(3)
C10 C11 C12 C13 1.1(4)
C9 C8 C13 C12 -0.3(3)
C7 C8 C13 C12 178.66(19)
C11 C12 C13 C8 -1.0(3)
C20 C15 C16 C17 -1.9(3)
S2 C15 C16 C17 175.80(15)
C20 C15 C16 Cl2 177.69(14)
S2 C15 C16 Cl2 -4.6(2)
C15 C16 C17 C18 1.6(3)
Cl2 C16 C17 C18 -178.03(18)
C16 C17 C18 C19 -0.1(4)
C17 C18 C19 C20 -1.1(3)
C16 C15 C20 C19 0.8(3)
S2 C15 C20 C19 -177.10(15)
C18 C19 C20 C15 0.7(3)
O7 C21 C22 C27 8.5(3)
N2 C21 C22 C27 -171.13(18)
O7 C21 C22 C23 -170.5(2)
N2 C21 C22 C23 9.9(3)
C27 C22 C23 O8 -178.48(18)
C21 C22 C23 O8 0.5(3)
C27 C22 C23 C24 0.3(3)
C21 C22 C23 C24 179.3(2)
O8 C23 C24 C25 178.7(2)
C22 C23 C24 C25 0.0(3)
C23 C24 C25 C26 0.1(4)
C24 C25 C26 C27 -0.5(4)
C25 C26 C27 C22 0.9(3)
C23 C22 C27 C26 -0.8(3)
C21 C22 C27 C26 -179.84(19)
O3 C7 N1 S1 0.8(3)
C8 C7 N1 S1 -179.16(13)
O7 C21 N2 S2 4.3(3)
C22 C21 N2 S2 -176.06(14)
C10 C9 O4 C14 -7.3(3)
C8 C9 O4 C14 173.6(2)
C24 C23 O8 C28 0.0(4)
C22 C23 O8 C28 178.8(3)
C7 N1 S1 O1 -179.03(16)
C7 N1 S1 O2 52.54(18)
C7 N1 S1 C1 -62.61(17)
C6 C1 S1 O1 -128.77(15)
C2 C1 S1 O1 49.27(17)
C6 C1 S1 O2 2.24(17)
C2 C1 S1 O2 -179.72(15)
C6 C1 S1 N1 119.12(15)
C2 C1 S1 N1 -62.85(17)
C21 N2 S2 O6 -61.0(2)
C21 N2 S2 O5 169.72(18)
C21 N2 S2 C15 55.13(19)
C20 C15 S2 O6 -7.14(17)
C16 C15 S2 O6 175.07(15)
C20 C15 S2 O5 123.94(15)
C16 C15 S2 O5 -53.85(17)
C20 C15 S2 N2 -124.48(15)
C16 C15 S2 N2 57.73(17)
